data_7018382
loop_
_publ_author_name
'Han, Li-Wei'
'Gong, Yun'
'Lin, Zu-Jin'
'L\"u, Jian'
'Cao, Rong'

_publ_section_title
;
 Entangled coordination polymers with mixed N- and O-donor organic
 linkers: A case of module-matching priority.
;
_journal_issue 14
_journal_name_full 'Dalton transactions (Cambridge, England : 2003)'
_journal_page_first 4146
_journal_page_last 4152
_journal_paper_doi 10.1039/c2dt11899h
_journal_volume 41
_journal_year 2012
_chemical_formula_sum 'C36 H34 Co N6 O8'
_chemical_formula_weight 737.62
_chemical_name_systematic
;
?
;
_space_group_IT_number 2
_symmetry_space_group_name_Hall '-P 1'
_symmetry_space_group_name_H-M 'P -1'
_atom_sites_solution_hydrogens geom
_atom_sites_solution_primary direct
_atom_sites_solution_secondary difmap
_audit_creation_method SHELXL-97
_cell_angle_alpha 108.865(4)
_cell_angle_beta 107.898(4)
_cell_angle_gamma 99.825(4)
_cell_formula_units_Z 2
_cell_length_a 10.5853(5)
_cell_length_b 12.8836(5)
_cell_length_c 14.6733(6)
_cell_measurement_temperature 293(2)
_cell_volume 1719.05(16)
_computing_structure_refinement 'SHELXL-97 (Sheldrick, 1997)'
_computing_structure_solution 'SHELXS-97 (Sheldrick, 1990)'
_diffrn_ambient_temperature 293(2)
_diffrn_measured_fraction_theta_full 0.826
_diffrn_measured_fraction_theta_max 0.826
_diffrn_radiation_monochromator graphite
_diffrn_radiation_source 'fine-focus sealed tube'
_diffrn_radiation_type MoK\a
_diffrn_radiation_wavelength 0.71073
_diffrn_reflns_av_R_equivalents 0.0309
_diffrn_reflns_av_sigmaI/netI 0.0823
_diffrn_reflns_limit_h_max 13
_diffrn_reflns_limit_h_min -12
_diffrn_reflns_limit_k_max 16
_diffrn_reflns_limit_k_min -15
_diffrn_reflns_limit_l_max 10
_diffrn_reflns_limit_l_min -18
_diffrn_reflns_number 12388
_diffrn_reflns_theta_full 26.74
_diffrn_reflns_theta_max 26.74
_diffrn_reflns_theta_min 2.31
_exptl_absorpt_coefficient_mu 0.561
_exptl_crystal_density_diffrn 1.425
_exptl_crystal_density_method 'not measured'
_exptl_crystal_F_000 766
_refine_diff_density_max 0.588
_refine_diff_density_min -0.479
_refine_diff_density_rms 0.070
_refine_ls_extinction_method none
_refine_ls_goodness_of_fit_ref 1.025
_refine_ls_hydrogen_treatment mixed
_refine_ls_matrix_type full
_refine_ls_number_parameters 435
_refine_ls_number_reflns 6055
_refine_ls_number_restraints 0
_refine_ls_restrained_S_all 1.025
_refine_ls_R_factor_all 0.0798
_refine_ls_R_factor_gt 0.0484
_refine_ls_shift/su_max 0.000
_refine_ls_shift/su_mean 0.000
_refine_ls_structure_factor_coef Fsqd
_refine_ls_weighting_details 'calc w=1/[\s^2^(Fo^2^)+(0.0602P)^2^+0.0000P] where P=(Fo^2^+2Fc^2^)/3'
_refine_ls_weighting_scheme calc
_refine_ls_wR_factor_gt 0.1204
_refine_ls_wR_factor_ref 0.1257
_reflns_number_gt 3879
_reflns_number_total 6055
_reflns_threshold_expression >2sigma(I)
_cod_data_source_file c2dt11899h.txt
_cod_data_source_block 1010251
_cod_original_cell_volume 1719.05(13)
_cod_database_code 7018382

loop_
_symmetry_equiv_pos_as_xyz
'x, y, z'
'-x, -y, -z'

loop_
_atom_site_label
_atom_site_type_symbol
_atom_site_fract_x
_atom_site_fract_y
_atom_site_fract_z
_atom_site_U_iso_or_equiv
_atom_site_adp_type
_atom_site_occupancy
_atom_site_symmetry_multiplicity
_atom_site_calc_flag
_atom_site_refinement_flags
Co1 Co 0.90634(5) 0.01938(4) 0.72152(3) 0.02685(16) Uani 1 1 d .
N1 N 0.9899(3) 0.1196(2) 1.6555(2) 0.0293(7) Uani 1 1 d .
N2 N 1.1020(3) 0.3469(2) 1.5246(2) 0.0308(7) Uani 1 1 d .
H2B H 1.0736 0.3182 1.4576 0.037 Uiso 1 1 calc R
N3 N 1.0465(3) 0.3682(2) 1.1794(2) 0.0402(8) Uani 1 1 d .
H3A H 1.0365 0.3338 1.2192 0.048 Uiso 1 1 calc R
N4 N 0.9585(3) 0.1460(2) 0.8725(2) 0.0327(7) Uani 1 1 d .
N5 N 0.5061(4) 0.0753(3) 0.6810(3) 0.0495(9) Uani 1 1 d .
N6 N 1.3508(7) 0.5273(6) 1.0389(6) 0.143(2) Uiso 1 1 d .
O1 O 1.2204(3) 0.5113(2) 1.6701(2) 0.0535(8) Uani 1 1 d .
O2 O 1.0935(4) 0.5422(2) 1.1739(2) 0.0696(10) Uani 1 1 d .
O3 O 1.0845(2) -0.0221(2) 0.77154(18) 0.0382(6) Uani 1 1 d .
O4 O 1.0442(2) -0.21192(19) 0.71781(18) 0.0384(6) Uani 1 1 d .
O5 O 0.7878(3) -0.1149(2) 0.7488(2) 0.0385(6) Uani 1 1 d .
O6 O 0.7801(2) -0.1358(2) 0.59250(18) 0.0375(6) Uani 1 1 d .
O7 O 0.7181(3) 0.0794(2) 0.67486(19) 0.0426(7) Uani 1 1 d .
O8 O 1.3287(9) 0.3364(8) 0.9648(7) 0.262(4) Uiso 1 1 d .
C1 C 1.0960(4) 0.2162(3) 1.7127(3) 0.0439(10) Uani 1 1 d .
H1A H 1.1435 0.2317 1.7828 0.053 Uiso 1 1 calc R
C2 C 1.1396(4) 0.2939(3) 1.6752(3) 0.0434(10) Uani 1 1 d .
H2A H 1.2125 0.3610 1.7195 0.052 Uiso 1 1 calc R
C3 C 1.0736(4) 0.2713(3) 1.5703(3) 0.0282(8) Uani 1 1 d .
C4 C 0.9708(4) 0.1666(3) 1.5080(3) 0.0332(9) Uani 1 1 d .
H4A H 0.9289 0.1447 1.4361 0.040 Uiso 1 1 calc R
C5 C 0.9318(4) 0.0961(3) 1.5533(3) 0.0318(9) Uani 1 1 d .
H5A H 0.8606 0.0276 1.5106 0.038 Uiso 1 1 calc R
C6 C 1.1705(4) 0.4621(3) 1.5752(3) 0.0324(9) Uani 1 1 d .
C7 C 1.1818(3) 0.5268(3) 1.5078(3) 0.0277(8) Uani 1 1 d .
C8 C 1.1231(4) 0.4762(3) 1.3998(3) 0.0307(8) Uani 1 1 d .
H8A H 1.0697 0.3994 1.3659 0.037 Uiso 1 1 calc R
C9 C 1.1425(4) 0.5381(3) 1.3412(3) 0.0295(8) Uani 1 1 d .
C10 C 1.2181(4) 0.6529(3) 1.3914(3) 0.0346(9) Uani 1 1 d .
H10A H 1.2293 0.6960 1.3528 0.041 Uiso 1 1 calc R
C11 C 1.2773(4) 0.7036(3) 1.4994(3) 0.0403(10) Uani 1 1 d .
H11A H 1.3301 0.7806 1.5332 0.048 Uiso 1 1 calc R
C12 C 1.2589(4) 0.6416(3) 1.5573(3) 0.0345(9) Uani 1 1 d .
H12A H 1.2984 0.6769 1.6299 0.041 Uiso 1 1 calc R
C13 C 1.0011(4) 0.1171(3) 0.9543(3) 0.0424(10) Uani 1 1 d .
H13A H 1.0117 0.0443 0.9419 0.051 Uiso 1 1 calc R
C14 C 1.0297(4) 0.1888(3) 1.0548(3) 0.0427(10) Uani 1 1 d .
H14A H 1.0582 0.1642 1.1087 0.051 Uiso 1 1 calc R
C15 C 1.0162(4) 0.2977(3) 1.0757(3) 0.0334(9) Uani 1 1 d .
C16 C 0.9738(4) 0.3291(3) 0.9923(3) 0.0423(10) Uani 1 1 d .
H16A H 0.9635 0.4018 1.0027 0.051 Uiso 1 1 calc R
C17 C 0.9469(4) 0.2514(3) 0.8937(3) 0.0386(10) Uani 1 1 d .
H17A H 0.9190 0.2741 0.8385 0.046 Uiso 1 1 calc R
C18 C 1.0898(4) 0.4846(3) 1.2244(3) 0.0387(10) Uani 1 1 d .
C19 C 0.7454(4) -0.1746(3) 0.6536(3) 0.0352(9) Uani 1 1 d .
C20 C 0.6525(4) -0.2957(3) 0.6104(3) 0.0378(9) Uani 1 1 d .
C21 C 0.5973(4) -0.3599(3) 0.5058(3) 0.0439(10) Uani 1 1 d .
H21A H 0.6149 -0.3280 0.4608 0.053 Uiso 1 1 calc R
C22 C 0.5109(4) -0.4783(3) 0.4636(3) 0.0374(9) Uani 1 1 d .
C23 C 0.4559(4) -0.5454(3) 0.3578(3) 0.0490(11) Uani 1 1 d .
H23A H 0.4731 -0.5151 0.3117 0.059 Uiso 1 1 calc R
C24 C 0.3754(4) -0.6574(3) 0.3208(3) 0.0471(11) Uani 1 1 d .
H24A H 0.3390 -0.7027 0.2495 0.057 Uiso 1 1 calc R
C25 C 1.1172(4) -0.1113(3) 0.7751(3) 0.0269(8) Uani 1 1 d .
C26 C 1.2590(3) -0.0885(3) 0.8554(3) 0.0279(8) Uani 1 1 d .
C27 C 1.3335(4) 0.0203(3) 0.9283(3) 0.0328(9) Uani 1 1 d .
H27A H 1.2938 0.0795 0.9295 0.039 Uiso 1 1 calc R
C28 C 1.4702(4) 0.0456(3) 1.0024(3) 0.0329(9) Uani 1 1 d .
C29 C 1.5498(4) 0.1575(3) 1.0780(3) 0.0421(10) Uani 1 1 d .
H29A H 1.5113 0.2177 1.0811 0.050 Uiso 1 1 calc R
C30 C 1.6813(4) 0.1791(3) 1.1462(3) 0.0380(9) Uani 1 1 d .
H30A H 1.7323 0.2538 1.1942 0.046 Uiso 1 1 calc R
C31 C 0.4055(5) 0.0452(5) 0.7231(4) 0.0871(18) Uani 1 1 d .
H31A H 0.4432 0.0130 0.7720 0.131 Uiso 1 1 calc R
H31B H 0.3221 -0.0102 0.6672 0.131 Uiso 1 1 calc R
H31C H 0.3841 0.1129 0.7579 0.131 Uiso 1 1 calc R
C32 C 0.4691(5) 0.1247(5) 0.6058(4) 0.0862(17) Uani 1 1 d .
H32A H 0.5448 0.1403 0.5843 0.129 Uiso 1 1 calc R
H32B H 0.4499 0.1951 0.6364 0.129 Uiso 1 1 calc R
H32C H 0.3879 0.0718 0.5461 0.129 Uiso 1 1 calc R
C33 C 0.6274(5) 0.0574(3) 0.7084(3) 0.0495(11) Uani 1 1 d .
H33A H 0.6474 0.0253 0.7575 0.059 Uiso 1 1 calc R
C34 C 1.2917(10) 0.5389(8) 0.9422(8) 0.210(4) Uiso 1 1 d .
H34A H 1.2577 0.4648 0.8853 0.315 Uiso 1 1 calc R
H34B H 1.3616 0.5890 0.9339 0.315 Uiso 1 1 calc R
H34C H 1.2162 0.5709 0.9426 0.315 Uiso 1 1 calc R
C35 C 1.4087(11) 0.6269(9) 1.1415(8) 0.225(5) Uiso 1 1 d .
H35A H 1.4050 0.6961 1.1306 0.338 Uiso 1 1 calc R
H35B H 1.5035 0.6328 1.1786 0.338 Uiso 1 1 calc R
H35C H 1.3549 0.6162 1.1816 0.338 Uiso 1 1 calc R
C36 C 1.3524(11) 0.4273(11) 1.0524(10) 0.217(5) Uiso 1 1 d .
H36A H 1.3685 0.4225 1.1167 0.260 Uiso 1 1 calc R

loop_
_atom_site_aniso_label
_atom_site_aniso_U_11
_atom_site_aniso_U_22
_atom_site_aniso_U_33
_atom_site_aniso_U_23
_atom_site_aniso_U_13
_atom_site_aniso_U_12
Co1 0.0307(3) 0.0209(3) 0.0219(3) 0.0089(2) 0.0040(2) 0.0019(2)
N1 0.0298(17) 0.0294(16) 0.0264(17) 0.0137(14) 0.0070(14) 0.0052(14)
N2 0.0402(19) 0.0294(17) 0.0223(16) 0.0114(14) 0.0129(14) 0.0057(15)
N3 0.073(2) 0.0203(16) 0.0249(18) 0.0113(14) 0.0157(17) 0.0098(16)
N4 0.0442(19) 0.0218(15) 0.0284(17) 0.0138(14) 0.0075(15) 0.0054(14)
N5 0.036(2) 0.064(2) 0.053(2) 0.029(2) 0.0161(19) 0.0164(18)
O1 0.079(2) 0.0401(16) 0.0231(15) 0.0079(13) 0.0134(15) -0.0038(15)
O2 0.138(3) 0.0277(15) 0.0344(16) 0.0186(14) 0.0235(18) 0.0114(18)
O3 0.0299(14) 0.0289(13) 0.0421(16) 0.0138(12) -0.0012(12) 0.0053(11)
O4 0.0374(15) 0.0245(14) 0.0336(15) 0.0077(12) -0.0025(12) 0.0003(12)
O5 0.0440(17) 0.0266(13) 0.0332(16) 0.0075(12) 0.0097(14) 0.0009(12)
O6 0.0350(15) 0.0297(14) 0.0340(15) 0.0101(12) 0.0017(13) 0.0035(12)
O7 0.0360(16) 0.0497(17) 0.0448(17) 0.0222(14) 0.0166(14) 0.0116(14)
C1 0.039(2) 0.052(3) 0.025(2) 0.021(2) -0.0032(19) -0.006(2)
C2 0.038(2) 0.042(2) 0.031(2) 0.0166(19) -0.0023(19) -0.0097(19)
C3 0.030(2) 0.031(2) 0.029(2) 0.0159(17) 0.0145(18) 0.0113(17)
C4 0.045(2) 0.029(2) 0.0214(19) 0.0090(17) 0.0099(18) 0.0064(18)
C5 0.038(2) 0.0216(18) 0.027(2) 0.0070(16) 0.0086(18) 0.0006(17)
C6 0.030(2) 0.031(2) 0.033(2) 0.0107(18) 0.0120(19) 0.0043(17)
C7 0.030(2) 0.0226(18) 0.027(2) 0.0065(16) 0.0103(17) 0.0067(16)
C8 0.036(2) 0.0184(18) 0.032(2) 0.0060(16) 0.0121(18) 0.0036(16)
C9 0.036(2) 0.0218(19) 0.031(2) 0.0107(17) 0.0134(18) 0.0098(17)
C10 0.047(2) 0.0213(19) 0.036(2) 0.0116(18) 0.018(2) 0.0087(18)
C11 0.043(2) 0.0202(19) 0.047(3) 0.0083(19) 0.015(2) -0.0005(18)
C12 0.039(2) 0.027(2) 0.027(2) 0.0048(17) 0.0081(19) 0.0058(18)
C13 0.076(3) 0.025(2) 0.030(2) 0.0157(18) 0.018(2) 0.018(2)
C14 0.071(3) 0.029(2) 0.029(2) 0.0187(18) 0.013(2) 0.013(2)
C15 0.050(2) 0.0208(18) 0.026(2) 0.0108(17) 0.0113(19) 0.0064(18)
C16 0.068(3) 0.025(2) 0.031(2) 0.0139(18) 0.011(2) 0.017(2)
C17 0.058(3) 0.024(2) 0.026(2) 0.0122(17) 0.006(2) 0.0096(19)
C18 0.055(3) 0.027(2) 0.034(2) 0.0154(19) 0.014(2) 0.0115(19)
C19 0.023(2) 0.029(2) 0.053(3) 0.021(2) 0.008(2) 0.0075(17)
C20 0.024(2) 0.028(2) 0.047(3) 0.007(2) 0.006(2) 0.0064(17)
C21 0.033(2) 0.035(2) 0.061(3) 0.020(2) 0.014(2) 0.0108(19)
C22 0.033(2) 0.041(2) 0.034(2) 0.0127(19) 0.009(2) 0.0132(19)
C23 0.050(3) 0.048(3) 0.048(3) 0.022(2) 0.017(2) 0.010(2)
C24 0.039(2) 0.034(2) 0.054(3) 0.017(2) 0.009(2) -0.0028(19)
C25 0.028(2) 0.026(2) 0.0229(19) 0.0099(17) 0.0069(17) 0.0031(17)
C26 0.030(2) 0.0259(19) 0.0234(19) 0.0086(16) 0.0077(17) 0.0055(16)
C27 0.032(2) 0.029(2) 0.030(2) 0.0093(17) 0.0054(18) 0.0105(17)
C28 0.031(2) 0.0268(19) 0.029(2) 0.0074(17) 0.0009(18) 0.0074(16)
C29 0.037(2) 0.0241(19) 0.043(2) 0.0035(18) -0.003(2) 0.0105(17)
C30 0.039(2) 0.0238(19) 0.035(2) 0.0033(17) 0.0029(19) 0.0063(17)
C31 0.062(4) 0.120(5) 0.092(4) 0.044(4) 0.047(3) 0.023(3)
C32 0.070(4) 0.124(5) 0.089(4) 0.065(4) 0.029(3) 0.047(4)
C33 0.051(3) 0.051(3) 0.043(3) 0.020(2) 0.014(2) 0.013(2)

loop_
_atom_type_symbol
_atom_type_description
_atom_type_scat_dispersion_real
_atom_type_scat_dispersion_imag
_atom_type_scat_source
C C 0.0033 0.0016 'International Tables Vol C Tables 4.2.6.8 and 6.1.1.4'
H H 0.0000 0.0000 'International Tables Vol C Tables 4.2.6.8 and 6.1.1.4'
O O 0.0106 0.0060 'International Tables Vol C Tables 4.2.6.8 and 6.1.1.4'
N N 0.0061 0.0033 'International Tables Vol C Tables 4.2.6.8 and 6.1.1.4'
Co Co 0.3494 0.9721 'International Tables Vol C Tables 4.2.6.8 and 6.1.1.4'

loop_
_geom_angle_atom_site_label_1
_geom_angle_atom_site_label_2
_geom_angle_atom_site_label_3
_geom_angle
_geom_angle_site_symmetry_1
_geom_angle_site_symmetry_3
O3 Co1 N1 92.45(11) . 1_554
O3 Co1 O6 100.39(9) . .
N1 Co1 O6 103.85(10) 1_554 .
O3 Co1 N4 91.24(11) . .
N1 Co1 N4 100.09(11) 1_554 .
O6 Co1 N4 152.80(11) . .
O3 Co1 O5 92.25(10) . .
N1 Co1 O5 165.26(10) 1_554 .
O6 Co1 O5 61.54(9) . .
N4 Co1 O5 93.77(10) . .
O3 Co1 O7 175.61(10) . .
N1 Co1 O7 85.81(10) 1_554 .
O6 Co1 O7 83.95(9) . .
N4 Co1 O7 85.10(11) . .
O5 Co1 O7 90.43(10) . .
O3 Co1 C19 96.64(10) . .
N1 Co1 C19 135.02(13) 1_554 .
O6 Co1 C19 31.18(11) . .
N4 Co1 C19 123.53(13) . .
O5 Co1 C19 30.37(10) . .
O7 Co1 C19 87.42(11) . .
C1 N1 C5 115.7(3) . .
C1 N1 Co1 122.6(2) . 1_556
C5 N1 Co1 121.5(2) . 1_556
C6 N2 C3 126.8(3) . .
C18 N3 C15 127.5(3) . .
C17 N4 C13 116.3(3) . .
C17 N4 Co1 125.6(2) . .
C13 N4 Co1 118.0(2) . .
C33 N5 C32 119.7(4) . .
C33 N5 C31 122.2(4) . .
C32 N5 C31 118.1(4) . .
C36 N6 C34 127.0(9) . .
C36 N6 C35 110.6(9) . .
C34 N6 C35 122.2(8) . .
C25 O3 Co1 136.9(2) . .
C19 O5 Co1 87.3(2) . .
C19 O6 Co1 89.6(2) . .
C33 O7 Co1 117.9(3) . .
N1 C1 C2 124.4(3) . .
C1 C2 C3 119.0(3) . .
C4 C3 C2 117.1(3) . .
C4 C3 N2 118.5(3) . .
C2 C3 N2 124.4(3) . .
C5 C4 C3 119.3(3) . .
N1 C5 C4 124.1(3) . .
O1 C6 N2 122.4(3) . .
O1 C6 C7 120.8(3) . .
N2 C6 C7 116.8(3) . .
C8 C7 C12 119.0(3) . .
C8 C7 C6 123.3(3) . .
C12 C7 C6 117.7(3) . .
C9 C8 C7 121.1(3) . .
C10 C9 C8 119.4(3) . .
C10 C9 C18 117.7(3) . .
C8 C9 C18 122.8(3) . .
C9 C10 C11 119.7(3) . .
C12 C11 C10 120.7(3) . .
C11 C12 C7 120.1(3) . .
N4 C13 C14 123.6(3) . .
C13 C14 C15 119.6(3) . .
C14 C15 C16 117.4(3) . .
C14 C15 N3 117.8(3) . .
C16 C15 N3 124.7(3) . .
C17 C16 C15 119.1(3) . .
N4 C17 C16 124.0(3) . .
O2 C18 N3 122.1(3) . .
O2 C18 C9 121.7(3) . .
N3 C18 C9 116.1(3) . .
O5 C19 O6 121.5(3) . .
O5 C19 C20 119.0(4) . .
O6 C19 C20 119.5(4) . .
O5 C19 Co1 62.33(18) . .
O6 C19 Co1 59.20(18) . .
C20 C19 Co1 177.0(3) . .
C21 C20 C24 120.3(4) . 2_646
C21 C20 C19 120.1(4) . .
C24 C20 C19 119.7(4) 2_646 .
C20 C21 C22 120.4(4) . .
C23 C22 C22 122.0(5) . 2_646
C23 C22 C21 121.2(4) . .
C22 C22 C21 116.8(4) 2_646 .
C24 C23 C22 119.5(4) . .
C23 C24 C20 120.9(4) . 2_646
O4 C25 O3 125.6(3) . .
O4 C25 C26 119.5(3) . .
O3 C25 C26 114.9(3) . .
C27 C26 C30 119.2(3) . 2_857
C27 C26 C25 120.5(3) . .
C30 C26 C25 120.2(3) 2_857 .
C26 C27 C28 121.9(3) . .
C29 C28 C27 122.9(3) . .
C29 C28 C28 118.9(4) . 2_857
C27 C28 C28 118.1(4) . 2_857
C30 C29 C28 121.4(3) . .
C29 C30 C26 120.4(3) . 2_857
O7 C33 N5 125.9(4) . .
O8 C36 N6 114.4(11) . .

loop_
_geom_bond_atom_site_label_1
_geom_bond_atom_site_label_2
_geom_bond_distance
_geom_bond_site_symmetry_2
Co1 O3 2.032(2) .
Co1 N1 2.082(3) 1_554
Co1 O6 2.110(2) .
Co1 N4 2.116(3) .
Co1 O5 2.178(2) .
Co1 O7 2.251(3) .
Co1 C19 2.456(4) .
N1 C1 1.336(4) .
N1 C5 1.339(4) .
N1 Co1 2.082(3) 1_556
N2 C6 1.367(4) .
N2 C3 1.391(4) .
N3 C18 1.354(4) .
N3 C15 1.396(4) .
N4 C17 1.328(4) .
N4 C13 1.339(4) .
N5 C33 1.306(5) .
N5 C32 1.432(5) .
N5 C31 1.443(5) .
N6 C36 1.367(11) .
N6 C34 1.433(10) .
N6 C35 1.484(10) .
O1 C6 1.218(4) .
O2 C18 1.210(4) .
O3 C25 1.267(4) .
O4 C25 1.240(4) .
O5 C19 1.243(4) .
O6 C19 1.272(4) .
O7 C33 1.237(4) .
O8 C36 1.347(12) .
C1 C2 1.369(5) .
C2 C3 1.387(5) .
C3 C4 1.390(5) .
C4 C5 1.367(4) .
C6 C7 1.502(5) .
C7 C8 1.383(4) .
C7 C12 1.383(5) .
C8 C9 1.382(4) .
C9 C10 1.378(5) .
C9 C18 1.498(5) .
C10 C11 1.382(5) .
C11 C12 1.373(5) .
C13 C14 1.367(5) .
C14 C15 1.378(5) .
C15 C16 1.382(5) .
C16 C17 1.374(5) .
C19 C20 1.502(5) .
C20 C21 1.358(5) .
C20 C24 1.410(5) 2_646
C21 C22 1.454(5) .
C22 C23 1.380(5) .
C22 C22 1.412(7) 2_646
C23 C24 1.375(5) .
C24 C20 1.410(5) 2_646
C25 C26 1.506(5) .
C26 C27 1.365(4) .
C26 C30 1.417(5) 2_857
C27 C28 1.423(5) .
C28 C29 1.413(5) .
C28 C28 1.417(6) 2_857
C29 C30 1.360(5) .
C30 C26 1.417(5) 2_857
